data_4003605
loop_
_publ_author_name
'Gosselin, Eric J.'
'Decker, Gerald E.'
'McNichols, Brett W.'
'Baumann, James E.'
'Yap, Glenn P. A.'
'Sellinger, Alan'
'Bloch, Eric D.'

_publ_section_title
;
 Ligand-Based Phase Control in Porous Zirconium Coordination Cages
;
_journal_name_full 'Chemistry of Materials'
_journal_paper_doi 10.1021/acs.chemmater.0c01965
_journal_year 2020
_chemical_formula_moiety 'C54 H48 O20 Zr6, 2(C F3 O3 S), C H4 O'
_chemical_formula_sum 'C57 H52 F6 O27 S2 Zr6'
_chemical_formula_weight 1894.42
_space_group_crystal_system triclinic
_space_group_IT_number 2
_space_group_name_Hall '-P 1'
_space_group_name_H-M_alt 'P -1'
_atom_sites_solution_hydrogens mixed
_atom_sites_solution_primary iterative
_atom_sites_solution_secondary difmap
_audit_creation_method SHELXL-2018/3
_cell_angle_alpha 102.277(2)
_cell_angle_beta 104.442(2)
_cell_angle_gamma 97.331(2)
_cell_formula_units_Z 2
_cell_length_a 12.8761(4)
_cell_length_b 16.5123(5)
_cell_length_c 18.5370(6)
_cell_measurement_reflns_used 9961
_cell_measurement_temperature 200(2)
_cell_measurement_theta_max 50.42
_cell_measurement_theta_min 2.79
_cell_volume 3660.8(2)
_computing_cell_refinement 'Bruker SAINT'
_computing_data_collection 'Bruker APEX2'
_computing_data_reduction 'Bruker SAINT'
_computing_molecular_graphics 'Bruker SHELXTL'
_computing_publication_material 'Bruker SHELXTL'
_computing_structure_refinement 'SHELXL-2018/3 (Sheldrick, 2018)'
_computing_structure_solution 'SHELXS-97 (Sheldrick 2008)'
_diffrn_ambient_temperature 200(2)
_diffrn_detector_area_resol_mean 8.33
_diffrn_measured_fraction_theta_full 0.979
_diffrn_measured_fraction_theta_max 0.979
_diffrn_measurement_device_type 'Bruker AXS APEX diffractometer'
_diffrn_measurement_method '\f and \w scans'
_diffrn_radiation_type CuK\a
_diffrn_radiation_wavelength 1.54178
_diffrn_reflns_av_R_equivalents 0.0690
_diffrn_reflns_av_unetI/netI 0.0429
_diffrn_reflns_Laue_measured_fraction_full 0.979
_diffrn_reflns_Laue_measured_fraction_max 0.979
_diffrn_reflns_limit_h_max 12
_diffrn_reflns_limit_h_min -12
_diffrn_reflns_limit_k_max 16
_diffrn_reflns_limit_k_min -16
_diffrn_reflns_limit_l_max 18
_diffrn_reflns_limit_l_min -18
_diffrn_reflns_number 49273
_diffrn_reflns_point_group_measured_fraction_full 0.979
_diffrn_reflns_point_group_measured_fraction_max 0.979
_diffrn_reflns_theta_full 50.567
_diffrn_reflns_theta_max 50.566
_diffrn_reflns_theta_min 2.545
_exptl_absorpt_coefficient_mu 8.091
_exptl_absorpt_correction_T_max 0.7500
_exptl_absorpt_correction_T_min 0.4749
_exptl_absorpt_correction_type multi-scan
_exptl_absorpt_process_details
; 
 SADABS 2016/2: Krause, L., Herbst-Irmer, R., Sheldrick G.M. & Stalke D., 
 J. Appl. Cryst. 48 (2015) 3-10 
;
_exptl_crystal_colour colourless
_exptl_crystal_density_diffrn 1.719
_exptl_crystal_description block
_exptl_crystal_F_000 1872
_exptl_crystal_size_max 0.206
_exptl_crystal_size_mid 0.109
_exptl_crystal_size_min 0.085
_refine_diff_density_max 1.363
_refine_diff_density_min -0.725
_refine_diff_density_rms 0.136
_refine_ls_extinction_method none
_refine_ls_goodness_of_fit_ref 1.102
_refine_ls_hydrogen_treatment constr
_refine_ls_matrix_type full
_refine_ls_number_parameters 887
_refine_ls_number_reflns 7545
_refine_ls_number_restraints 486
_refine_ls_restrained_S_all 1.095
_refine_ls_R_factor_all 0.0813
_refine_ls_R_factor_gt 0.0584
_refine_ls_shift/su_max 0.000
_refine_ls_shift/su_mean 0.000
_refine_ls_structure_factor_coef Fsqd
_refine_ls_weighting_details 'w=1/[\s^2^(Fo^2^)+(0.0522P)^2^+57.1958P] where P=(Fo^2^+2Fc^2^)/3'
_refine_ls_weighting_scheme calc
_refine_ls_wR_factor_gt 0.1395
_refine_ls_wR_factor_ref 0.1627
_reflns_Friedel_coverage 0.000
_reflns_number_gt 5854
_reflns_number_total 7545
_reflns_threshold_expression 'I > 2\s(I)'
_cod_data_source_file cm0c01965_si_003.cif
_cod_data_source_block eric190_sq
_cod_database_code 4003605
_shelx_shelxl_version_number 2018/3
_shelx_space_group_comment
; 
The symmetry employed for this shelxl refinement is uniquely defined 
by the following loop, which should always be used as a source of 
symmetry information in preference to the above space-group names. 
They are only intended as comments. 
;
_shelx_estimated_absorpt_t_min 0.286
_shelx_estimated_absorpt_t_max 0.546

loop_
_space_group_symop_operation_xyz
'x, y, z'
'-x, -y, -z'

loop_
_atom_site_label
_atom_site_type_symbol
_atom_site_fract_x
_atom_site_fract_y
_atom_site_fract_z
_atom_site_U_iso_or_equiv
_atom_site_adp_type
_atom_site_occupancy
_atom_site_site_symmetry_order
_atom_site_calc_flag
_atom_site_refinement_flags_posn
_atom_site_refinement_flags_adp
_atom_site_refinement_flags_occupancy
_atom_site_disorder_assembly
_atom_site_disorder_group
Zr1 Zr 0.34523(8) 0.82626(6) 0.77393(6) 0.0329(3) Uani 1 1 d . . . . .
Zr2 Zr 0.15240(8) 0.90359(6) 0.66451(6) 0.0334(3) Uani 1 1 d . . . . .
Zr3 Zr 0.10622(8) 0.70005(6) 0.66601(6) 0.0335(3) Uani 1 1 d . . . . .
Zr4 Zr 0.66021(8) 0.68298(6) 0.32227(6) 0.0342(3) Uani 1 1 d . . . . .
Zr5 Zr 0.42279(8) 0.55388(6) 0.21758(6) 0.0353(3) Uani 1 1 d . . . . .
Zr6 Zr 0.46366(8) 0.75875(6) 0.21445(6) 0.0347(3) Uani 1 1 d . . . . .
O1 O 0.2247(6) 0.7991(5) 0.6685(4) 0.0369(19) Uani 1 1 d . . . . .
O2 O 0.2524(6) 0.9248(5) 0.7804(4) 0.0378(19) Uani 1 1 d . . . . .
H2O H 0.254950 0.967844 0.824314 0.045 Uiso 1 1 calc R U . . .
O3 O 0.0368(6) 0.8104(5) 0.6814(5) 0.042(2) Uani 1 1 d . . . . .
H3O H -0.030004 0.816647 0.693051 0.051 Uiso 1 1 calc R U . . .
O4 O 0.2117(6) 0.7389(5) 0.7804(4) 0.039(2) Uani 1 1 d . . . . .
H4O H 0.201928 0.721504 0.824334 0.046 Uiso 1 1 calc R U . . .
O5 O 0.4928(6) 0.6757(5) 0.2849(4) 0.0364(19) Uani 1 1 d . . . . .
O6 O 0.5957(6) 0.5658(5) 0.2373(5) 0.041(2) Uani 1 1 d . . . . .
H6O H 0.634514 0.527988 0.213800 0.049 Uiso 1 1 calc R U . . .
O7 O 0.4177(6) 0.6337(5) 0.1402(5) 0.042(2) Uani 1 1 d . . . . .
H7O H 0.399218 0.617473 0.085585 0.051 Uiso 1 1 calc R U . . .
O8 O 0.6327(6) 0.7497(5) 0.2339(5) 0.040(2) Uani 1 1 d . . . . .
H8O H 0.683177 0.770327 0.209341 0.048 Uiso 1 1 calc R U . . .
O9 O 0.7467(9) 0.7687(9) 0.1328(7) 0.096(4) Uani 1 1 d G U . . .
H9A H 0.811455 0.781177 0.129908 0.115 Uiso 1 1 d G U . . .
C1 C 0.3973(11) 0.8511(9) 0.9171(7) 0.052(3) Uani 1 1 d . U . . .
H1 H 0.338898 0.846936 0.939808 0.063 Uiso 1 1 calc R U . . .
C2 C 0.4471(12) 0.9238(9) 0.9051(7) 0.058(4) Uani 1 1 d . U . . .
H2 H 0.429862 0.978145 0.918996 0.069 Uiso 1 1 calc R U . . .
C3 C 0.5273(11) 0.9042(9) 0.8691(7) 0.047(3) Uani 1 1 d . U . . .
H3 H 0.573747 0.941872 0.853129 0.057 Uiso 1 1 calc R U . . .
C4 C 0.5252(10) 0.8184(8) 0.8614(7) 0.047(3) Uani 1 1 d . U . . .
H4 H 0.571552 0.787284 0.839060 0.057 Uiso 1 1 calc R U . . .
C5 C 0.4457(11) 0.7849(9) 0.8910(7) 0.046(3) Uani 1 1 d . U . . .
H5 H 0.427924 0.727924 0.892906 0.055 Uiso 1 1 calc R U . . .
C6 C 0.0824(16) 1.0293(10) 0.7259(10) 0.076(4) Uani 1 1 d . U . . .
H6 H 0.088638 1.038478 0.779290 0.091 Uiso 1 1 calc R U . . .
C7 C 0.1600(15) 1.0605(9) 0.6918(12) 0.083(5) Uani 1 1 d . U . . .
H7 H 0.228705 1.096653 0.718226 0.100 Uiso 1 1 calc R U . . .
C8 C 0.1187(14) 1.0296(9) 0.6144(11) 0.068(4) Uani 1 1 d . U . . .
H8 H 0.155583 1.038636 0.577528 0.081 Uiso 1 1 calc R U . . .
C9 C 0.0176(14) 0.9840(10) 0.5979(10) 0.068(4) Uani 1 1 d . U . . .
H9 H -0.029729 0.957631 0.547778 0.081 Uiso 1 1 calc R U . . .
C10 C -0.0051(14) 0.9824(10) 0.6648(11) 0.071(4) Uani 1 1 d . U . . .
H10 H -0.070848 0.953456 0.669382 0.085 Uiso 1 1 calc R U . . .
C11 C -0.0144(13) 0.6229(9) 0.7290(10) 0.067(4) Uani 1 1 d . U . . .
H11 H -0.006897 0.646344 0.781859 0.081 Uiso 1 1 calc R U . . .
C12 C -0.0875(12) 0.6391(9) 0.6658(11) 0.064(4) Uani 1 1 d . U . . .
H12 H -0.139146 0.675236 0.667539 0.077 Uiso 1 1 calc R U . . .
C13 C -0.0681(11) 0.5900(8) 0.5979(9) 0.056(4) Uani 1 1 d . U . . .
H13 H -0.104165 0.588040 0.546008 0.067 Uiso 1 1 calc R U . . .
C14 C 0.0120(11) 0.5467(7) 0.6224(8) 0.046(3) Uani 1 1 d . U . . .
H14 H 0.040232 0.508501 0.589741 0.056 Uiso 1 1 calc R U . . .
C15 C 0.0445(12) 0.5664(8) 0.6998(9) 0.052(3) Uani 1 1 d . U . . .
H15 H 0.099866 0.544686 0.730062 0.062 Uiso 1 1 calc R U . . .
C16 C 0.8554(10) 0.7303(9) 0.3210(9) 0.051(3) Uani 1 1 d . U . . .
H16 H 0.867406 0.766350 0.289048 0.061 Uiso 1 1 calc R U . . .
C17 C 0.8349(11) 0.6436(10) 0.2994(10) 0.062(4) Uani 1 1 d . U . . .
H17 H 0.831444 0.609056 0.250441 0.074 Uiso 1 1 calc R U . . .
C18 C 0.8198(10) 0.6151(10) 0.3646(10) 0.061(4) Uani 1 1 d . U . . .
H18 H 0.803530 0.558131 0.366979 0.074 Uiso 1 1 calc R U . . .
C19 C 0.8335(10) 0.6863(10) 0.4235(9) 0.054(3) Uani 1 1 d . U . . .
H19 H 0.828409 0.686843 0.473795 0.064 Uiso 1 1 calc R U . . .
C20 C 0.8557(10) 0.7563(9) 0.3969(8) 0.052(3) Uani 1 1 d . U . . .
H20 H 0.869085 0.813259 0.426047 0.062 Uiso 1 1 calc R U . . .
C21 C 0.341(2) 0.4484(11) 0.0915(10) 0.089(5) Uani 1 1 d . U . . .
H21 H 0.333037 0.470071 0.047237 0.106 Uiso 1 1 calc R U . . .
C22 C 0.4341(16) 0.4231(11) 0.1273(12) 0.088(5) Uani 1 1 d . U . . .
H22 H 0.500636 0.423434 0.113768 0.106 Uiso 1 1 calc R U . . .
C23 C 0.4070(19) 0.3965(10) 0.1887(11) 0.095(6) Uani 1 1 d . U . . .
H23 H 0.451572 0.373948 0.225620 0.115 Uiso 1 1 calc R U . . .
C24 C 0.3042(19) 0.4097(11) 0.1841(12) 0.093(5) Uani 1 1 d . U . . .
H24 H 0.264081 0.399099 0.218819 0.112 Uiso 1 1 calc R U . . .
C25 C 0.2688(18) 0.4393(12) 0.1245(14) 0.102(6) Uani 1 1 d . U . . .
H25 H 0.198079 0.452138 0.108672 0.122 Uiso 1 1 calc R U . . .
C26 C 0.3770(17) 0.7935(10) 0.0899(9) 0.084(5) Uani 1 1 d . U . . .
H26 H 0.333509 0.747890 0.048462 0.101 Uiso 1 1 calc R U . . .
C27 C 0.4932(15) 0.8233(11) 0.1090(10) 0.074(4) Uani 1 1 d . U . . .
H27 H 0.543862 0.803161 0.083519 0.089 Uiso 1 1 calc R U . . .
C28 C 0.5125(16) 0.8913(12) 0.1767(11) 0.086(5) Uani 1 1 d . U . . .
H28 H 0.580888 0.925824 0.206785 0.103 Uiso 1 1 calc R U . . .
C29 C 0.4207(19) 0.8961(12) 0.1881(12) 0.090(5) Uani 1 1 d . U . . .
H29 H 0.411816 0.937802 0.229018 0.108 Uiso 1 1 calc R U . . .
C30 C 0.3433(16) 0.8431(12) 0.1426(11) 0.078(4) Uani 1 1 d . U . . .
H30 H 0.269887 0.838243 0.144654 0.094 Uiso 1 1 calc R U . . .
C31 C 0.6950(19) 0.7012(16) 0.0680(14) 0.155(11) Uani 1 1 d . U . . .
H31A H 0.662091 0.723212 0.024301 0.233 Uiso 1 1 calc R U . . .
H31B H 0.637958 0.664996 0.079350 0.233 Uiso 1 1 calc R U . . .
H31C H 0.748920 0.668179 0.054980 0.233 Uiso 1 1 calc R U . . .
O1_1 O 0.4315(6) 0.8900(5) 0.7076(5) 0.041(2) Uani 1 1 d . U . . .
O2_1 O 0.3035(7) 0.9443(5) 0.6373(4) 0.039(2) Uani 1 1 d . U . . .
O3_1 O 0.6460(6) 0.7991(5) 0.4002(4) 0.041(2) Uani 1 1 d . U . . .
O4_1 O 0.5132(7) 0.8464(5) 0.3284(5) 0.040(2) Uani 1 1 d . U . . .
C1_1 C 0.3893(10) 0.9138(7) 0.6474(7) 0.040(3) Uani 1 1 d . U . . .
C2_1 C 0.4449(9) 0.9067(7) 0.5858(7) 0.033(3) Uani 1 1 d . U . . .
C3_1 C 0.3903(10) 0.9164(7) 0.5136(7) 0.040(3) Uani 1 1 d . U . . .
H3_1 H 0.323148 0.936047 0.506600 0.048 Uiso 1 1 calc R U . . .
C4_1 C 0.4333(10) 0.8978(7) 0.4536(7) 0.039(3) Uani 1 1 d . U . . .
H4_1 H 0.395678 0.904946 0.404954 0.047 Uiso 1 1 calc R U . . .
C5_1 C 0.5314(10) 0.8684(7) 0.4616(7) 0.038(3) Uani 1 1 d . U . . .
C6_1 C 0.5883(10) 0.8619(8) 0.5334(7) 0.040(3) Uani 1 1 d . U . . .
H6_1 H 0.657285 0.845103 0.540693 0.048 Uiso 1 1 calc R U . . .
C7_1 C 0.5442(10) 0.8802(7) 0.5951(7) 0.038(3) Uani 1 1 d . U . . .
H7_1 H 0.582545 0.874310 0.644083 0.046 Uiso 1 1 calc R U . . .
C8_1 C 0.5646(10) 0.8365(7) 0.3921(8) 0.037(3) Uani 1 1 d . U . . .
O1_2 O 0.0971(6) 0.8348(5) 0.5420(5) 0.040(2) Uani 1 1 d . U . . .
O2_2 O 0.0670(6) 0.6995(5) 0.5442(4) 0.0361(19) Uani 1 1 d . U . . .
O3_2 O 0.3051(6) 0.7346(5) 0.2358(5) 0.040(2) Uani 1 1 d . U . . .
O4_2 O 0.2771(6) 0.5985(5) 0.2367(4) 0.041(2) Uani 1 1 d . U . . .
C1_2 C 0.0902(10) 0.7573(8) 0.5131(7) 0.039(3) Uani 1 1 d . U . . .
C2_2 C 0.1187(9) 0.7345(7) 0.4391(7) 0.038(3) Uani 1 1 d . U . . .
C3_2 C 0.1410(10) 0.7937(8) 0.4012(7) 0.040(3) Uani 1 1 d . U . . .
H3_2 H 0.127664 0.848960 0.417646 0.048 Uiso 1 1 calc R U . . .
C4_2 C 0.1828(9) 0.7743(8) 0.3390(7) 0.040(3) Uani 1 1 d . U . . .
H4_2 H 0.198707 0.816241 0.313259 0.048 Uiso 1 1 calc R U . . .
C5_2 C 0.2016(10) 0.6924(8) 0.3143(7) 0.040(3) Uani 1 1 d . U . . .
C6_2 C 0.1684(10) 0.6307(8) 0.3487(7) 0.040(3) Uani 1 1 d . U . . .
H6_2 H 0.173649 0.573768 0.329177 0.048 Uiso 1 1 calc R U . . .
C7_2 C 0.1278(10) 0.6517(8) 0.4114(7) 0.042(3) Uani 1 1 d . U . . .
H7_2 H 0.106258 0.609412 0.435284 0.050 Uiso 1 1 calc R U . . .
C8_2 C 0.2636(10) 0.6740(9) 0.2581(7) 0.038(3) Uani 1 1 d . U . . .
O1_3 O 0.2326(7) 0.6293(5) 0.6386(4) 0.039(2) Uani 1 1 d . U . . .
O2_3 O 0.3896(6) 0.7136(5) 0.7111(5) 0.039(2) Uani 1 1 d . U . . .
O3_3 O 0.4475(7) 0.5345(5) 0.3329(5) 0.042(2) Uani 1 1 d . U . . .
O4_3 O 0.6052(7) 0.6199(5) 0.4028(4) 0.041(2) Uani 1 1 d . U . . .
C1_3 C 0.3336(10) 0.6592(8) 0.6501(7) 0.037(3) Uani 1 1 d . U . . .
C2_3 C 0.3865(10) 0.6274(7) 0.5903(7) 0.033(3) Uani 1 1 d . U . . .
C3_3 C 0.3260(10) 0.5669(7) 0.5236(7) 0.040(3) Uani 1 1 d . U . . .
H3_3 H 0.255407 0.538309 0.520372 0.048 Uiso 1 1 calc R U . . .
C4_3 C 0.3685(10) 0.5485(8) 0.4625(7) 0.043(3) Uani 1 1 d . U . . .
H4_3 H 0.327132 0.506974 0.417014 0.052 Uiso 1 1 calc R U . . .
C5_3 C 0.4732(10) 0.5906(8) 0.4664(7) 0.040(3) Uani 1 1 d . U . . .
C6_3 C 0.5337(10) 0.6468(8) 0.5342(7) 0.039(3) Uani 1 1 d . U . . .
H6_3 H 0.605836 0.673380 0.538873 0.047 Uiso 1 1 calc R U . . .
C7_3 C 0.4911(10) 0.6653(7) 0.5956(7) 0.038(3) Uani 1 1 d . U . . .
H7_3 H 0.534105 0.704456 0.642106 0.045 Uiso 1 1 calc R U . . .
C8_3 C 0.5101(11) 0.5801(8) 0.3961(7) 0.039(3) Uani 1 1 d . U . . .
S1_4 S -0.2037(3) 0.8334(3) 0.7634(3) 0.0723(12) Uani 1 1 d . U . . .
F1_4 F -0.2251(14) 0.9839(10) 0.7651(10) 0.164(6) Uani 1 1 d . U . . .
F2_4 F -0.0710(13) 0.9749(11) 0.8349(9) 0.184(7) Uani 1 1 d . U . . .
F3_4 F -0.2088(14) 0.9547(11) 0.8742(9) 0.181(7) Uani 1 1 d . U . . .
O1_4 O -0.3153(9) 0.8023(9) 0.7482(7) 0.101(4) Uani 1 1 d . U . . .
O2_4 O -0.1324(13) 0.7958(12) 0.8212(9) 0.141(6) Uani 1 1 d . U . . .
O3_4 O -0.1673(9) 0.8299(7) 0.6960(6) 0.075(3) Uani 1 1 d . U . . .
C1_4 C -0.182(2) 0.9404(16) 0.8088(15) 0.113(6) Uani 1 1 d . U . . .
S1_5 S 0.2561(3) 0.5810(2) -0.0921(2) 0.0546(9) Uani 1 1 d . U . . .
F1_5 F 0.1170(10) 0.5554(10) -0.0160(8) 0.135(5) Uani 1 1 d . U . . .
F2_5 F 0.0479(9) 0.5159(9) -0.1375(7) 0.131(5) Uani 1 1 d . U . . .
F3_5 F 0.1488(11) 0.4440(7) -0.0776(8) 0.138(5) Uani 1 1 d . U . . .
O1_5 O 0.2240(8) 0.6606(6) -0.0975(5) 0.062(3) Uani 1 1 d . U . . .
O2_5 O 0.2713(9) 0.5333(7) -0.1617(6) 0.080(3) Uani 1 1 d . U . . .
O3_5 O 0.3393(8) 0.5858(6) -0.0227(5) 0.065(3) Uani 1 1 d . U . . .
C1_5 C 0.1374(16) 0.5215(12) -0.0806(12) 0.088(5) Uani 1 1 d . U . . .

loop_
_atom_site_aniso_label
_atom_site_aniso_U_11
_atom_site_aniso_U_22
_atom_site_aniso_U_33
_atom_site_aniso_U_23
_atom_site_aniso_U_13
_atom_site_aniso_U_12
Zr1 0.0341(6) 0.0303(6) 0.0349(6) 0.0094(5) 0.0104(5) 0.0055(5)
Zr2 0.0352(6) 0.0290(6) 0.0389(6) 0.0110(5) 0.0131(5) 0.0082(5)
Zr3 0.0316(6) 0.0305(6) 0.0401(6) 0.0110(5) 0.0123(5) 0.0046(5)
Zr4 0.0323(6) 0.0336(6) 0.0385(6) 0.0097(5) 0.0113(5) 0.0086(5)
Zr5 0.0389(7) 0.0304(6) 0.0366(6) 0.0081(5) 0.0106(5) 0.0069(5)
Zr6 0.0358(6) 0.0330(6) 0.0372(6) 0.0124(5) 0.0108(5) 0.0064(5)
O1 0.039(5) 0.034(5) 0.038(5) 0.008(4) 0.011(4) 0.009(4)
O2 0.052(5) 0.027(4) 0.035(5) 0.006(4) 0.013(4) 0.010(4)
O3 0.038(5) 0.042(5) 0.058(6) 0.018(4) 0.025(4) 0.016(4)
O4 0.049(5) 0.035(5) 0.035(5) 0.012(4) 0.016(4) 0.009(4)
O5 0.036(5) 0.033(5) 0.042(5) 0.009(4) 0.015(4) 0.007(4)
O6 0.040(5) 0.037(5) 0.049(5) 0.007(4) 0.019(4) 0.016(4)
O7 0.045(5) 0.037(5) 0.038(5) 0.007(4) 0.005(4) 0.003(4)
O8 0.035(5) 0.040(5) 0.051(5) 0.019(4) 0.018(4) 0.009(4)
O9 0.066(7) 0.127(10) 0.076(8) -0.021(7) 0.031(7) 0.013(8)
C1 0.053(8) 0.065(8) 0.037(7) 0.018(6) 0.003(6) 0.013(7)
C2 0.064(9) 0.054(8) 0.038(7) 0.000(6) -0.006(6) 0.013(7)
C3 0.041(7) 0.055(8) 0.042(7) 0.018(6) 0.005(6) 0.001(6)
C4 0.043(7) 0.051(8) 0.034(7) 0.002(6) -0.008(6) 0.013(6)
C5 0.049(8) 0.046(7) 0.044(7) 0.024(6) 0.006(6) 0.007(6)
C6 0.111(12) 0.063(9) 0.073(10) 0.031(7) 0.028(8) 0.059(9)
C7 0.080(10) 0.032(8) 0.132(12) 0.021(8) 0.009(10) 0.030(7)
C8 0.084(10) 0.048(8) 0.104(10) 0.043(8) 0.054(9) 0.035(7)
C9 0.076(9) 0.064(9) 0.077(9) 0.026(8) 0.020(8) 0.051(8)
C10 0.075(9) 0.055(8) 0.109(11) 0.040(8) 0.042(8) 0.038(7)
C11 0.067(9) 0.048(8) 0.083(10) 0.008(7) 0.042(8) -0.029(7)
C12 0.043(8) 0.039(7) 0.117(11) 0.026(8) 0.032(8) 0.007(6)
C13 0.049(8) 0.041(7) 0.067(9) 0.023(7) 0.002(7) -0.017(7)
C14 0.050(8) 0.014(6) 0.072(8) 0.011(6) 0.014(7) -0.002(6)
C15 0.058(8) 0.030(7) 0.070(9) 0.029(7) 0.018(7) -0.006(6)
C16 0.026(6) 0.067(8) 0.075(9) 0.032(7) 0.026(6) 0.021(6)
C17 0.034(7) 0.067(9) 0.090(10) 0.011(8) 0.025(7) 0.027(7)
C18 0.030(7) 0.054(8) 0.108(11) 0.042(8) 0.009(7) 0.021(6)
C19 0.036(7) 0.074(9) 0.061(8) 0.035(7) 0.012(6) 0.017(7)
C20 0.027(7) 0.056(8) 0.067(8) 0.011(7) 0.006(6) 0.012(6)
C21 0.136(14) 0.051(9) 0.064(10) 0.012(7) 0.018(10) -0.010(10)
C22 0.079(10) 0.058(9) 0.108(12) -0.032(9) 0.046(9) -0.005(8)
C23 0.125(12) 0.036(8) 0.083(11) 0.002(8) -0.031(10) 0.009(9)
C24 0.122(13) 0.058(9) 0.085(11) -0.014(8) 0.058(10) -0.036(10)
C25 0.087(12) 0.068(10) 0.112(13) -0.020(10) -0.001(11) 0.004(9)
C26 0.130(12) 0.056(9) 0.048(9) 0.027(7) -0.016(9) 0.012(9)
C27 0.100(10) 0.100(10) 0.078(9) 0.071(8) 0.064(8) 0.063(9)
C28 0.075(10) 0.082(10) 0.102(11) 0.072(8) -0.002(10) -0.010(9)
C29 0.106(13) 0.062(10) 0.108(12) 0.039(9) 0.018(10) 0.034(10)
C30 0.074(10) 0.087(11) 0.093(11) 0.055(9) 0.029(8) 0.022(9)
C31 0.118(17) 0.16(2) 0.127(18) -0.075(16) 0.021(14) 0.029(16)
O1_1 0.034(5) 0.042(5) 0.046(5) 0.010(4) 0.010(4) 0.007(4)
O2_1 0.047(5) 0.032(4) 0.044(5) 0.012(4) 0.017(4) 0.014(4)
O3_1 0.038(5) 0.046(5) 0.039(5) 0.006(4) 0.012(4) 0.009(4)
O4_1 0.046(5) 0.032(5) 0.046(5) 0.016(4) 0.015(4) 0.012(4)
C1_1 0.038(7) 0.030(6) 0.047(7) 0.003(6) 0.012(6) 0.005(6)
C2_1 0.032(6) 0.024(6) 0.039(6) 0.001(5) 0.011(5) 0.003(5)
C3_1 0.043(7) 0.034(6) 0.044(7) 0.008(6) 0.016(6) 0.008(6)
C4_1 0.046(7) 0.031(6) 0.041(7) 0.010(5) 0.015(6) 0.005(6)
C5_1 0.036(6) 0.030(6) 0.045(7) 0.006(5) 0.014(5) 0.002(5)
C6_1 0.035(7) 0.043(7) 0.041(7) 0.010(6) 0.008(6) 0.015(6)
C7_1 0.042(7) 0.038(7) 0.033(6) 0.010(5) 0.007(5) 0.008(6)
C8_1 0.031(6) 0.029(6) 0.053(7) 0.013(6) 0.018(6) 0.004(5)
O1_2 0.032(5) 0.042(5) 0.049(5) 0.014(4) 0.013(4) 0.010(4)
O2_2 0.035(5) 0.031(5) 0.042(5) 0.008(4) 0.013(4) 0.007(4)
O3_2 0.039(5) 0.038(5) 0.049(5) 0.018(4) 0.015(4) 0.012(4)
O4_2 0.042(5) 0.049(5) 0.026(4) 0.005(4) 0.007(4) 0.005(4)
C1_2 0.036(6) 0.035(7) 0.049(7) 0.017(6) 0.012(5) 0.009(5)
C2_2 0.034(6) 0.035(6) 0.044(7) 0.012(6) 0.008(5) 0.005(5)
C3_2 0.045(7) 0.035(7) 0.043(7) 0.011(6) 0.013(6) 0.016(6)
C4_2 0.036(7) 0.037(7) 0.050(7) 0.021(6) 0.009(6) 0.006(6)
C5_2 0.035(6) 0.036(6) 0.044(7) 0.009(5) 0.004(5) 0.005(5)
C6_2 0.044(7) 0.029(6) 0.051(7) 0.017(6) 0.016(6) 0.006(5)
C7_2 0.037(7) 0.044(7) 0.047(7) 0.019(6) 0.012(6) 0.003(6)
C8_2 0.033(6) 0.042(7) 0.036(6) 0.005(6) 0.005(5) 0.009(6)
O1_3 0.039(5) 0.033(5) 0.043(5) 0.011(4) 0.012(4) 0.004(4)
O2_3 0.028(4) 0.049(5) 0.043(5) 0.014(4) 0.011(4) 0.011(4)
O3_3 0.048(5) 0.038(5) 0.040(5) 0.011(4) 0.009(4) 0.013(4)
O4_3 0.034(5) 0.047(5) 0.041(5) 0.008(4) 0.011(4) 0.012(4)
C1_3 0.034(7) 0.032(6) 0.043(7) 0.014(5) 0.003(6) 0.001(5)
C2_3 0.043(7) 0.023(6) 0.037(6) 0.010(5) 0.014(5) 0.007(5)
C3_3 0.038(7) 0.034(6) 0.048(7) 0.008(6) 0.015(6) 0.006(5)
C4_3 0.049(7) 0.034(7) 0.038(7) 0.008(5) 0.000(6) 0.006(6)
C5_3 0.039(7) 0.036(6) 0.042(7) 0.011(5) 0.006(5) 0.008(5)
C6_3 0.027(6) 0.040(7) 0.053(7) 0.014(6) 0.012(6) 0.009(5)
C7_3 0.037(7) 0.032(6) 0.043(7) 0.007(5) 0.014(6) 0.001(5)
C8_3 0.038(7) 0.039(6) 0.043(7) 0.017(6) 0.006(6) 0.015(6)
S1_4 0.056(3) 0.082(3) 0.087(3) 0.027(2) 0.030(2) 0.014(2)
F1_4 0.195(15) 0.132(12) 0.171(14) 0.031(10) 0.050(12) 0.076(11)
F2_4 0.138(12) 0.209(15) 0.154(13) 0.001(11) 0.037(10) -0.062(11)
F3_4 0.200(15) 0.192(15) 0.147(12) -0.011(11) 0.102(12) 0.003(12)
O1_4 0.049(7) 0.141(11) 0.105(9) 0.021(8) 0.035(6) -0.021(7)
O2_4 0.112(11) 0.195(16) 0.121(12) 0.070(11) 0.017(9) 0.037(11)
O3_4 0.078(7) 0.074(7) 0.094(8) 0.031(6) 0.048(6) 0.031(6)
C1_4 0.108(12) 0.121(12) 0.121(12) 0.014(11) 0.072(10) 0.013(11)
S1_5 0.065(2) 0.051(2) 0.048(2) 0.0154(18) 0.0143(18) 0.0107(18)
F1_5 0.119(9) 0.198(13) 0.115(10) 0.065(9) 0.065(8) 0.021(9)
F2_5 0.071(7) 0.177(12) 0.146(10) 0.101(9) 0.001(7) -0.017(7)
F3_5 0.149(11) 0.087(8) 0.156(11) 0.068(8) -0.011(8) -0.013(7)
O1_5 0.080(7) 0.051(6) 0.065(6) 0.025(5) 0.030(5) 0.018(5)
O2_5 0.092(8) 0.085(8) 0.058(7) 0.002(6) 0.021(6) 0.029(6)
O3_5 0.087(7) 0.056(6) 0.040(6) 0.011(5) 0.003(5) 0.007(5)
C1_5 0.097(11) 0.085(10) 0.079(10) 0.044(9) 0.004(9) 0.005(9)

loop_
_atom_type_symbol
_atom_type_description
_atom_type_scat_dispersion_real
_atom_type_scat_dispersion_imag
_atom_type_scat_source
C C 0.0181 0.0091 'International Tables Vol C Tables 4.2.6.8 and 6.1.1.4'
H H 0.0000 0.0000 'International Tables Vol C Tables 4.2.6.8 and 6.1.1.4'
O O 0.0492 0.0322 'International Tables Vol C Tables 4.2.6.8 and 6.1.1.4'
Zr Zr -0.1862 2.2449 'International Tables Vol C Tables 4.2.6.8 and 6.1.1.4'
S S 0.3331 0.5567 'International Tables Vol C Tables 4.2.6.8 and 6.1.1.4'
F F 0.0727 0.0534 'International Tables Vol C Tables 4.2.6.8 and 6.1.1.4'

loop_
_geom_angle_atom_site_label_1
_geom_angle_atom_site_label_2
_geom_angle_atom_site_label_3
_geom_angle
_geom_angle_site_symmetry_1
_geom_angle_site_symmetry_3
_geom_angle_publ_flag
O1 Zr1 O2 73.1(3) . . ?
O1 Zr1 O4 72.9(3) . . ?
O2 Zr1 O4 90.7(3) . . ?
O1 Zr1 O1_1 79.1(3) . . ?
O2 Zr1 O1_1 87.9(3) . . ?
O4 Zr1 O1_1 151.1(3) . . ?
O1 Zr1 O2_3 79.6(3) . . ?
O2 Zr1 O2_3 152.5(3) . . ?
O4 Zr1 O2_3 84.7(3) . . ?
O1_1 Zr1 O2_3 83.2(3) . . ?
O1 Zr1 C1 149.9(4) . . ?
O2 Zr1 C1 90.5(4) . . ?
O4 Zr1 C1 82.4(4) . . ?
O1_1 Zr1 C1 126.5(4) . . ?
O2_3 Zr1 C1 115.6(4) . . ?
O1 Zr1 C5 151.5(4) . . ?
O2 Zr1 C5 122.6(4) . . ?
O4 Zr1 C5 82.7(4) . . ?
O1_1 Zr1 C5 121.8(4) . . ?
O2_3 Zr1 C5 83.8(4) . . ?
C1 Zr1 C5 32.1(4) . . ?
O1 Zr1 C4 154.6(4) . . ?
O2 Zr1 C4 129.7(4) . . ?
O4 Zr1 C4 112.7(4) . . ?
O1_1 Zr1 C4 89.8(4) . . ?
O2_3 Zr1 C4 76.5(4) . . ?
C1 Zr1 C4 52.5(5) . . ?
C5 Zr1 C4 32.0(4) . . ?
O1 Zr1 C2 151.0(4) . . ?
O2 Zr1 C2 78.1(4) . . ?
O4 Zr1 C2 111.4(4) . . ?
O1_1 Zr1 C2 96.6(4) . . ?
O2_3 Zr1 C2 128.8(4) . . ?
C1 Zr1 C2 31.7(4) . . ?
C5 Zr1 C2 52.9(5) . . ?
C4 Zr1 C2 52.3(4) . . ?
O1 Zr1 C3 153.2(4) . . ?
O2 Zr1 C3 100.3(4) . . ?
O4 Zr1 C3 133.7(4) . . ?
O1_1 Zr1 C3 74.7(4) . . ?
O2_3 Zr1 C3 102.4(4) . . ?
C1 Zr1 C3 53.0(4) . . ?
C5 Zr1 C3 53.5(4) . . ?
C4 Zr1 C3 31.9(4) . . ?
C2 Zr1 C3 32.0(4) . . ?
O1 Zr1 Zr2 35.8(2) . . ?
O2 Zr1 Zr2 38.2(2) . . ?
O4 Zr1 Zr2 85.6(2) . . ?
O1_1 Zr1 Zr2 75.6(2) . . ?
O2_3 Zr1 Zr2 114.2(2) . . ?
C1 Zr1 Zr2 127.1(3) . . ?
C5 Zr1 Zr2 157.5(3) . . ?
C4 Zr1 Zr2 160.2(3) . . ?
C2 Zr1 Zr2 115.2(3) . . ?
C3 Zr1 Zr2 128.9(3) . . ?
O1 Zr1 Zr3 35.9(2) . . ?
O2 Zr1 Zr3 85.2(2) . . ?
O4 Zr1 Zr3 37.7(2) . . ?
O1_1 Zr1 Zr3 113.4(2) . . ?
O2_3 Zr1 Zr3 74.7(2) . . ?
C1 Zr1 Zr3 119.7(3) . . ?
C5 Zr1 Zr3 117.0(3) . . ?
C4 Zr1 Zr3 140.0(3) . . ?
C2 Zr1 Zr3 145.0(4) . . ?
C3 Zr1 Zr3 170.5(3) . . ?
Zr2 Zr1 Zr3 59.61(3) . . ?
O1 Zr2 O3 73.7(3) . . ?
O1 Zr2 O2 73.5(3) . . ?
O3 Zr2 O2 91.1(3) . . ?
O1 Zr2 O2_1 79.2(3) . . ?
O3 Zr2 O2_1 152.3(3) . . ?
O2 Zr2 O2_1 86.2(3) . . ?
O1 Zr2 O1_2 79.5(3) . . ?
O3 Zr2 O1_2 86.5(3) . . ?
O2 Zr2 O1_2 152.5(3) . . ?
O2_1 Zr2 O1_2 83.4(3) . . ?
O1 Zr2 C8 151.9(4) . . ?
O3 Zr2 C8 128.2(5) . . ?
O2 Zr2 C8 117.9(5) . . ?
O2_1 Zr2 C8 76.3(4) . . ?
O1_2 Zr2 C8 84.2(5) . . ?
O1 Zr2 C7 152.1(5) . . ?
O3 Zr2 C7 127.9(5) . . ?
O2 Zr2 C7 87.3(5) . . ?
O2_1 Zr2 C7 79.6(5) . . ?
O1_2 Zr2 C7 115.6(5) . . ?
C8 Zr2 C7 31.4(5) . . ?
O1 Zr2 C6 152.6(4) . . ?
O3 Zr2 C6 95.9(5) . . ?
O2 Zr2 C6 81.5(4) . . ?
O2_1 Zr2 C6 110.9(5) . . ?
O1_2 Zr2 C6 126.0(4) . . ?
C8 Zr2 C6 52.7(5) . . ?
C7 Zr2 C6 32.4(5) . . ?
O1 Zr2 C10 153.6(4) . . ?
O3 Zr2 C10 80.0(4) . . ?
O2 Zr2 C10 109.0(5) . . ?
O2_1 Zr2 C10 126.9(4) . . ?
O1_2 Zr2 C10 97.6(5) . . ?
C8 Zr2 C10 51.3(5) . . ?
C7 Zr2 C10 52.0(6) . . ?
C6 Zr2 C10 31.7(5) . . ?
O1 Zr2 C9 152.7(4) . . ?
O3 Zr2 C9 97.9(5) . . ?
O2 Zr2 C9 133.3(4) . . ?
O2_1 Zr2 C9 103.9(5) . . ?
O1_2 Zr2 C9 74.1(4) . . ?
C8 Zr2 C9 30.9(5) . . ?
C7 Zr2 C9 51.6(6) . . ?
C6 Zr2 C9 52.1(5) . . ?
C10 Zr2 C9 30.7(5) . . ?
O1 Zr2 Zr3 36.2(2) . . ?
O3 Zr2 Zr3 38.2(2) . . ?
O2 Zr2 Zr3 85.7(2) . . ?
O2_1 Zr2 Zr3 114.2(2) . . ?
O1_2 Zr2 Zr3 75.6(2) . . ?
C8 Zr2 Zr3 155.5(5) . . ?
C7 Zr2 Zr3 164.1(5) . . ?
C6 Zr2 Zr3 132.0(4) . . ?
C10 Zr2 Zr3 117.5(4) . . ?
C9 Zr2 Zr3 127.3(4) . . ?
O1 Zr2 Zr1 36.2(2) . . ?
O3 Zr2 Zr1 86.3(2) . . ?
O2 Zr2 Zr1 38.2(2) . . ?
O2_1 Zr2 Zr1 74.6(2) . . ?
O1_2 Zr2 Zr1 114.3(2) . . ?
C8 Zr2 Zr1 143.0(4) . . ?
C7 Zr2 Zr1 119.6(4) . . ?
C6 Zr2 Zr1 119.7(4) . . ?
C10 Zr2 Zr1 144.4(4) . . ?
C9 Zr2 Zr1 171.0(4) . . ?
Zr3 Zr2 Zr1 60.26(3) . . ?
O1 Zr3 O4 73.6(3) . . ?
O1 Zr3 O3 73.6(3) . . ?
O4 Zr3 O3 92.1(3) . . ?
O1 Zr3 O2_2 78.9(3) . . ?
O4 Zr3 O2_2 151.8(3) . . ?
O3 Zr3 O2_2 86.1(3) . . ?
O1 Zr3 O1_3 80.0(3) . . ?
O4 Zr3 O1_3 85.6(3) . . ?
O3 Zr3 O1_3 153.0(3) . . ?
O2_2 Zr3 O1_3 83.4(3) . . ?
O1 Zr3 C15 152.8(4) . . ?
O4 Zr3 C15 85.7(4) . . ?
O3 Zr3 C15 125.7(4) . . ?
O2_2 Zr3 C15 117.9(4) . . ?
O1_3 Zr3 C15 81.0(4) . . ?
O1 Zr3 C14 152.6(4) . . ?
O4 Zr3 C14 115.1(4) . . ?
O3 Zr3 C14 129.1(4) . . ?
O2_2 Zr3 C14 87.0(4) . . ?
O1_3 Zr3 C14 75.1(4) . . ?
C15 Zr3 C14 31.0(4) . . ?
O1 Zr3 C11 152.1(4) . . ?
O4 Zr3 C11 82.1(4) . . ?
O3 Zr3 C11 94.1(5) . . ?
O2_2 Zr3 C11 126.1(4) . . ?
O1_3 Zr3 C11 112.1(5) . . ?
C15 Zr3 C11 31.8(5) . . ?
C14 Zr3 C11 52.3(5) . . ?
O1 Zr3 C13 152.0(4) . . ?
O4 Zr3 C13 134.3(4) . . ?
O3 Zr3 C13 99.2(4) . . ?
O2_2 Zr3 C13 73.5(4) . . ?
O1_3 Zr3 C13 101.5(4) . . ?
C15 Zr3 C13 52.0(5) . . ?
C14 Zr3 C13 31.3(4) . . ?
C11 Zr3 C13 53.2(5) . . ?
O1 Zr3 C12 151.9(4) . . ?
O4 Zr3 C12 110.3(5) . . ?
O3 Zr3 C12 78.4(4) . . ?
O2_2 Zr3 C12 97.0(5) . . ?
O1_3 Zr3 C12 127.6(4) . . ?
C15 Zr3 C12 52.5(5) . . ?
C14 Zr3 C12 52.7(5) . . ?
C11 Zr3 C12 32.0(5) . . ?
C13 Zr3 C12 32.7(5) . . ?
O1 Zr3 Zr2 36.1(2) . . ?
O4 Zr3 Zr2 86.3(2) . . ?
O3 Zr3 Zr2 38.2(2) . . ?
O2_2 Zr3 Zr2 75.0(2) . . ?
O1_3 Zr3 Zr2 114.8(2) . . ?
C15 Zr3 Zr2 161.6(4) . . ?
C14 Zr3 Zr2 157.7(3) . . ?
C11 Zr3 Zr2 130.4(4) . . ?
C13 Zr3 Zr2 127.9(3) . . ?
C12 Zr3 Zr2 115.8(3) . . ?
O1 Zr3 Zr1 36.2(2) . . ?
O4 Zr3 Zr1 38.1(2) . . ?
O3 Zr3 Zr1 86.3(2) . . ?
O2_2 Zr3 Zr1 113.7(2) . . ?
O1_3 Zr3 Zr1 75.4(2) . . ?
C15 Zr3 Zr1 119.4(3) . . ?
C14 Zr3 Zr1 141.4(3) . . ?
C11 Zr3 Zr1 120.1(4) . . ?
C13 Zr3 Zr1 171.3(3) . . ?
C12 Zr3 Zr1 144.6(4) . . ?
Zr2 Zr3 Zr1 60.13(3) . . ?
O5 Zr4 O6 73.5(3) . . ?
O5 Zr4 O8 73.8(3) . . ?
O6 Zr4 O8 90.1(3) . . ?
O5 Zr4 O4_3 78.8(3) . . ?
O6 Zr4 O4_3 86.8(3) . . ?
O8 Zr4 O4_3 152.1(3) . . ?
O5 Zr4 O3_1 80.5(3) . . ?
O6 Zr4 O3_1 153.8(3) . . ?
O8 Zr4 O3_1 86.3(3) . . ?
O4_3 Zr4 O3_1 84.4(3) . . ?
O5 Zr4 C18 149.9(4) . . ?
O6 Zr4 C18 84.3(4) . . ?
O8 Zr4 C18 127.4(4) . . ?
O4_3 Zr4 C18 79.9(4) . . ?
O3_1 Zr4 C18 118.2(5) . . ?
O5 Zr4 C19 152.2(4) . . ?
O6 Zr4 C19 115.4(4) . . ?
O8 Zr4 C19 129.8(4) . . ?
O4_3 Zr4 C19 75.7(4) . . ?
O3_1 Zr4 C19 86.2(4) . . ?
C18 Zr4 C19 32.0(5) . . ?
O5 Zr4 C17 150.6(4) . . ?
O6 Zr4 C17 79.9(4) . . ?
O8 Zr4 C17 94.3(4) . . ?
O4_3 Zr4 C17 112.3(4) . . ?
O3_1 Zr4 C17 126.3(4) . . ?
C18 Zr4 C17 33.2(5) . . ?
C19 Zr4 C17 53.3(5) . . ?
O5 Zr4 C16 153.3(4) . . ?
O6 Zr4 C16 107.4(4) . . ?
O8 Zr4 C16 79.5(4) . . ?
O4_3 Zr4 C16 127.8(4) . . ?
O3_1 Zr4 C16 97.5(4) . . ?
C18 Zr4 C16 53.2(5) . . ?
C19 Zr4 C16 52.5(4) . . ?
C17 Zr4 C16 31.4(4) . . ?
O5 Zr4 C20 154.5(4) . . ?
O6 Zr4 C20 131.6(4) . . ?
O8 Zr4 C20 99.2(4) . . ?
O4_3 Zr4 C20 103.5(4) . . ?
O3_1 Zr4 C20 74.5(4) . . ?
C18 Zr4 C20 52.6(5) . . ?
C19 Zr4 C20 31.4(4) . . ?
C17 Zr4 C20 52.3(5) . . ?
C16 Zr4 C20 31.5(4) . . ?
O5 Zr4 Zr5 36.1(2) . . ?
O6 Zr4 Zr5 38.3(2) . . ?
O8 Zr4 Zr5 85.7(2) . . ?
O4_3 Zr4 Zr5 74.8(2) . . ?
O3_1 Zr4 Zr5 115.5(2) . . ?
C18 Zr4 Zr5 117.0(4) . . ?
C19 Zr4 Zr5 141.0(3) . . ?
C17 Zr4 Zr5 118.1(4) . . ?
C16 Zr4 Zr5 142.9(3) . . ?
C20 Zr4 Zr5 169.3(3) . . ?
O5 Zr4 Zr6 36.3(2) . . ?
O6 Zr4 Zr6 85.8(2) . . ?
O8 Zr4 Zr6 38.4(2) . . ?
O4_3 Zr4 Zr6 113.7(2) . . ?
O3_1 Zr4 Zr6 75.3(2) . . ?
C18 Zr4 Zr6 162.6(4) . . ?
C19 Zr4 Zr6 157.9(4) . . ?
C17 Zr4 Zr6 130.6(4) . . ?
C16 Zr4 Zr6 117.2(3) . . ?
C20 Zr4 Zr6 128.7(3) . . ?
Zr5 Zr4 Zr6 60.22(3) . . ?
O5 Zr5 O6 73.2(3) . . ?
O5 Zr5 O7 73.3(3) . . ?
O6 Zr5 O7 90.3(3) . . ?
O5 Zr5 O3_3 79.1(3) . . ?
O6 Zr5 O3_3 87.2(3) . . ?
O7 Zr5 O3_3 151.8(3) . . ?
O5 Zr5 O4_2 80.0(3) . . ?
O6 Zr5 O4_2 153.0(3) . . ?
O7 Zr5 O4_2 85.4(3) . . ?
O3_3 Zr5 O4_2 84.2(3) . . ?
O5 Zr5 C22 150.1(5) . . ?
O6 Zr5 C22 78.6(5) . . ?
O7 Zr5 C22 97.2(6) . . ?
O3_3 Zr5 C22 109.7(6) . . ?
O4_2 Zr5 C22 128.4(5) . . ?
O5 Zr5 C21 152.4(5) . . ?
O6 Zr5 C21 105.2(6) . . ?
O7 Zr5 C21 79.2(5) . . ?
O3_3 Zr5 C21 128.4(5) . . ?
O4_2 Zr5 C21 100.2(6) . . ?
C22 Zr5 C21 32.3(6) . . ?
O5 Zr5 C23 152.4(5) . . ?
O6 Zr5 C23 88.7(6) . . ?
O7 Zr5 C23 128.7(5) . . ?
O3_3 Zr5 C23 79.3(5) . . ?
O4_2 Zr5 C23 114.6(6) . . ?
C22 Zr5 C23 32.8(6) . . ?
C21 Zr5 C23 51.9(6) . . ?
O5 Zr5 C24 155.3(5) . . ?
O6 Zr5 C24 119.9(6) . . ?
O7 Zr5 C24 124.0(6) . . ?
O3_3 Zr5 C24 80.7(5) . . ?
O4_2 Zr5 C24 83.9(6) . . ?
C22 Zr5 C24 52.2(6) . . ?
C21 Zr5 C24 49.4(6) . . ?
C23 Zr5 C24 31.2(6) . . ?
O5 Zr5 C25 154.8(5) . . ?
O6 Zr5 C25 129.8(6) . . ?
O7 Zr5 C25 94.3(7) . . ?
O3_3 Zr5 C25 108.8(7) . . ?
O4_2 Zr5 C25 77.2(6) . . ?
C22 Zr5 C25 51.2(6) . . ?
C21 Zr5 C25 28.7(6) . . ?
C23 Zr5 C25 50.9(6) . . ?
C24 Zr5 C25 29.9(6) . . ?
O5 Zr5 Zr4 35.9(2) . . ?
O6 Zr5 Zr4 38.2(2) . . ?
O7 Zr5 Zr4 85.5(2) . . ?
O3_3 Zr5 Zr4 75.3(2) . . ?
O4_2 Zr5 Zr4 114.9(2) . . ?
C22 Zr5 Zr4 116.7(4) . . ?
C21 Zr5 Zr4 140.4(6) . . ?
C23 Zr5 Zr4 120.7(5) . . ?
C24 Zr5 Zr4 147.4(6) . . ?
C25 Zr5 Zr4 167.9(5) . . ?
O5 Zr5 Zr6 36.2(2) . . ?
O6 Zr5 Zr6 85.5(2) . . ?
O7 Zr5 Zr6 38.0(2) . . ?
O3_3 Zr5 Zr6 113.9(2) . . ?
O4_2 Zr5 Zr6 74.8(2) . . ?
C22 Zr5 Zr6 132.5(5) . . ?
C21 Zr5 Zr6 116.8(4) . . ?
C23 Zr5 Zr6 165.2(6) . . ?
C24 Zr5 Zr6 152.3(6) . . ?
C25 Zr5 Zr6 125.3(6) . . ?
Zr4 Zr5 Zr6 59.98(3) . . ?
O5 Zr6 O7 73.1(3) . . ?
O5 Zr6 O8 73.4(3) . . ?
O7 Zr6 O8 90.0(3) . . ?
O5 Zr6 O3_2 79.7(3) . . ?
O7 Zr6 O3_2 85.9(3) . . ?
O8 Zr6 O3_2 152.8(3) . . ?
O5 Zr6 O4_1 79.1(3) . . ?
O7 Zr6 O4_1 151.8(3) . . ?
O8 Zr6 O4_1 86.4(3) . . ?
O3_2 Zr6 O4_1 84.7(3) . . ?
O5 Zr6 C28 152.7(5) . . ?
O7 Zr6 C28 126.3(5) . . ?
O8 Zr6 C28 86.5(5) . . ?
O3_2 Zr6 C28 117.4(5) . . ?
O4_1 Zr6 C28 81.4(5) . . ?
O5 Zr6 C27 153.0(4) . . ?
O7 Zr6 C27 92.8(5) . . ?
O8 Zr6 C27 84.0(4) . . ?
O3_2 Zr6 C27 123.0(4) . . ?
O4_1 Zr6 C27 114.6(5) . . ?
C28 Zr6 C27 33.5(6) . . ?
O5 Zr6 C29 153.3(5) . . ?
O7 Zr6 C29 130.1(5) . . ?
O8 Zr6 C29 114.4(6) . . ?
O3_2 Zr6 C29 88.2(6) . . ?
O4_1 Zr6 C29 76.1(5) . . ?
C28 Zr6 C29 29.2(6) . . ?
C27 Zr6 C29 51.1(6) . . ?
O5 Zr6 C26 153.0(4) . . ?
O7 Zr6 C26 81.1(4) . . ?
O8 Zr6 C26 115.1(6) . . ?
O3_2 Zr6 C26 90.8(6) . . ?
O4_1 Zr6 C26 125.5(5) . . ?
C28 Zr6 C26 53.1(6) . . ?
C27 Zr6 C26 33.4(6) . . ?
C29 Zr6 C26 49.4(6) . . ?
O5 Zr6 C30 152.8(5) . . ?
O7 Zr6 C30 104.2(5) . . ?
O8 Zr6 C30 133.8(5) . . ?
O3_2 Zr6 C30 73.1(5) . . ?
O4_1 Zr6 C30 98.3(5) . . ?
C28 Zr6 C30 49.6(6) . . ?
C27 Zr6 C30 52.1(5) . . ?
C29 Zr6 C30 28.2(6) . . ?
C26 Zr6 C30 30.5(5) . . ?
O5 Zr6 Zr4 35.9(2) . . ?
O7 Zr6 Zr4 85.4(2) . . ?
O8 Zr6 Zr4 38.4(2) . . ?
O3_2 Zr6 Zr4 114.4(2) . . ?
O4_1 Zr6 Zr4 74.5(2) . . ?
C28 Zr6 Zr4 119.6(4) . . ?
C27 Zr6 Zr4 122.3(4) . . ?
C29 Zr6 Zr4 140.6(5) . . ?
C26 Zr6 Zr4 150.4(5) . . ?
C30 Zr6 Zr4 168.6(5) . . ?
O5 Zr6 Zr5 35.9(2) . . ?
O7 Zr6 Zr5 38.0(2) . . ?
O8 Zr6 Zr5 85.4(2) . . ?
O3_2 Zr6 Zr5 74.9(2) . . ?
O4_1 Zr6 Zr5 113.8(2) . . ?
C28 Zr6 Zr5 162.2(5) . . ?
C27 Zr6 Zr5 129.5(4) . . ?
C29 Zr6 Zr5 159.1(5) . . ?
C26 Zr6 Zr5 117.2(4) . . ?
C30 Zr6 Zr5 131.6(5) . . ?
Zr4 Zr6 Zr5 59.80(3) . . ?
Zr2 O1 Zr3 107.7(3) . . ?
Zr2 O1 Zr1 108.0(3) . . ?
Zr3 O1 Zr1 107.9(3) . . ?
Zr1 O2 Zr2 103.6(3) . . ?
Zr1 O2 H2O 128.2 . . ?
Zr2 O2 H2O 128.2 . . ?
Zr3 O3 Zr2 103.6(3) . . ?
Zr3 O3 H3O 128.2 . . ?
Zr2 O3 H3O 128.2 . . ?
Zr3 O4 Zr1 104.1(3) . . ?
Zr3 O4 H4O 127.9 . . ?
Zr1 O4 H4O 127.9 . . ?
Zr4 O5 Zr5 108.0(3) . . ?
Zr4 O5 Zr6 107.8(3) . . ?
Zr5 O5 Zr6 107.9(3) . . ?
Zr4 O6 Zr5 103.5(3) . . ?
Zr4 O6 H6O 128.2 . . ?
Zr5 O6 H6O 128.2 . . ?
Zr6 O7 Zr5 104.0(3) . . ?
Zr6 O7 H7O 128.0 . . ?
Zr5 O7 H7O 128.0 . . ?
Zr4 O8 Zr6 103.2(3) . . ?
Zr4 O8 H8O 128.4 . . ?
Zr6 O8 H8O 128.4 . . ?
C31 O9 H9A 104.7 . . ?
C2 C1 C5 109.2(13) . . ?
C2 C1 Zr1 75.7(8) . . ?
C5 C1 Zr1 74.4(7) . . ?
C2 C1 H1 125.4 . . ?
C5 C1 H1 125.4 . . ?
Zr1 C1 H1 116.5 . . ?
C1 C2 C3 108.6(13) . . ?
C1 C2 Zr1 72.7(8) . . ?
C3 C2 Zr1 74.3(8) . . ?
C1 C2 H2 125.7 . . ?
C3 C2 H2 125.7 . . ?
Zr1 C2 H2 119.1 . . ?
C4 C3 C2 105.9(12) . . ?
C4 C3 Zr1 72.8(7) . . ?
C2 C3 Zr1 73.7(7) . . ?
C4 C3 H3 127.1 . . ?
C2 C3 H3 127.1 . . ?
Zr1 C3 H3 118.5 . . ?
C5 C4 C3 110.1(12) . . ?
C5 C4 Zr1 73.9(7) . . ?
C3 C4 Zr1 75.3(7) . . ?
C5 C4 H4 124.9 . . ?
C3 C4 H4 124.9 . . ?
Zr1 C4 H4 117.6 . . ?
C1 C5 C4 106.3(12) . . ?
C1 C5 Zr1 73.5(7) . . ?
C4 C5 Zr1 74.0(7) . . ?
C1 C5 H5 126.9 . . ?
C4 C5 H5 126.9 . . ?
Zr1 C5 H5 117.8 . . ?
C10 C6 C7 105.2(16) . . ?
C10 C6 Zr2 74.8(9) . . ?
C7 C6 Zr2 73.3(9) . . ?
C10 C6 H6 127.4 . . ?
C7 C6 H6 127.4 . . ?
Zr2 C6 H6 117.0 . . ?
C8 C7 C6 107.4(16) . . ?
C8 C7 Zr2 73.4(9) . . ?
C6 C7 Zr2 74.3(9) . . ?
C8 C7 H7 126.3 . . ?
C6 C7 H7 126.3 . . ?
Zr2 C7 H7 118.0 . . ?
C9 C8 C7 109.6(16) . . ?
C9 C8 Zr2 76.9(8) . . ?
C7 C8 Zr2 75.2(9) . . ?
C9 C8 H8 125.2 . . ?
C7 C8 H8 125.2 . . ?
Zr2 C8 H8 114.7 . . ?
C8 C9 C10 108.2(17) . . ?
C8 C9 Zr2 72.2(8) . . ?
C10 C9 Zr2 74.3(9) . . ?
C8 C9 H9 125.9 . . ?
C10 C9 H9 125.9 . . ?
Zr2 C9 H9 119.4 . . ?
C9 C10 C6 109.5(17) . . ?
C9 C10 Zr2 75.0(9) . . ?
C6 C10 Zr2 73.6(9) . . ?
C9 C10 H10 125.2 . . ?
C6 C10 H10 125.2 . . ?
Zr2 C10 H10 118.0 . . ?
C15 C11 C12 107.3(14) . . ?
C15 C11 Zr3 73.0(7) . . ?
C12 C11 Zr3 75.2(8) . . ?
C15 C11 H11 126.4 . . ?
C12 C11 H11 126.4 . . ?
Zr3 C11 H11 117.5 . . ?
C11 C12 C13 106.1(13) . . ?
C11 C12 Zr3 72.8(8) . . ?
C13 C12 Zr3 73.0(7) . . ?
C11 C12 H12 127.0 . . ?
C13 C12 H12 127.0 . . ?
Zr3 C12 H12 119.2 . . ?
C14 C13 C12 107.0(13) . . ?
C14 C13 Zr3 73.5(7) . . ?
C12 C13 Zr3 74.2(7) . . ?
C14 C13 H13 126.5 . . ?
C12 C13 H13 126.5 . . ?
Zr3 C13 H13 117.9 . . ?
C15 C14 C13 109.5(13) . . ?
C15 C14 Zr3 73.6(7) . . ?
C13 C14 Zr3 75.2(7) . . ?
C15 C14 H14 125.2 . . ?
C13 C14 H14 125.2 . . ?
Zr3 C14 H14 117.8 . . ?
C14 C15 C11 110.1(14) . . ?
C14 C15 Zr3 75.4(7) . . ?
C11 C15 Zr3 75.3(7) . . ?
C14 C15 H15 125.0 . . ?
C11 C15 H15 125.0 . . ?
Zr3 C15 H15 116.2 . . ?
C17 C16 C20 108.7(13) . . ?
C17 C16 Zr4 73.8(8) . . ?
C20 C16 Zr4 74.5(7) . . ?
C17 C16 H16 125.6 . . ?
C20 C16 H16 125.6 . . ?
Zr4 C16 H16 118.0 . . ?
C16 C17 C18 107.0(14) . . ?
C16 C17 Zr4 74.8(7) . . ?
C18 C17 Zr4 72.3(7) . . ?
C16 C17 H17 126.5 . . ?
C18 C17 H17 126.5 . . ?
Zr4 C17 H17 118.4 . . ?
C19 C18 C17 106.9(13) . . ?
C19 C18 Zr4 74.7(8) . . ?
C17 C18 Zr4 74.5(7) . . ?
C19 C18 H18 126.5 . . ?
C17 C18 H18 126.5 . . ?
Zr4 C18 H18 116.5 . . ?
C20 C19 C18 108.5(13) . . ?
C20 C19 Zr4 75.5(8) . . ?
C18 C19 Zr4 73.4(8) . . ?
C20 C19 H19 125.7 . . ?
C18 C19 H19 125.7 . . ?
Zr4 C19 H19 117.4 . . ?
C19 C20 C16 108.8(13) . . ?
C19 C20 Zr4 73.1(8) . . ?
C16 C20 Zr4 74.1(7) . . ?
C19 C20 H20 125.6 . . ?
C16 C20 H20 125.6 . . ?
Zr4 C20 H20 119.1 . . ?
C25 C21 C22 111(2) . . ?
C25 C21 Zr5 77.9(12) . . ?
C22 C21 Zr5 73.7(10) . . ?
C25 C21 H21 124.3 . . ?
C22 C21 H21 124.3 . . ?
Zr5 C21 H21 115.8 . . ?
C21 C22 C23 103.4(17) . . ?
C21 C22 Zr5 74.1(10) . . ?
C23 C22 Zr5 74.8(9) . . ?
C21 C22 H22 128.3 . . ?
C23 C22 H22 128.3 . . ?
Zr5 C22 H22 115.7 . . ?
C24 C23 C22 105.6(17) . . ?
C24 C23 Zr5 74.8(10) . . ?
C22 C23 Zr5 72.5(9) . . ?
C24 C23 H23 127.2 . . ?
C22 C23 H23 127.2 . . ?
Zr5 C23 H23 117.8 . . ?
C25 C24 C23 109.4(19) . . ?
C25 C24 Zr5 75.7(11) . . ?
C23 C24 Zr5 74.0(10) . . ?
C25 C24 H24 125.3 . . ?
C23 C24 H24 125.3 . . ?
Zr5 C24 H24 116.9 . . ?
C21 C25 C24 110(2) . . ?
C21 C25 Zr5 73.4(12) . . ?
C24 C25 Zr5 74.4(11) . . ?
C21 C25 H25 124.9 . . ?
C24 C25 H25 124.9 . . ?
Zr5 C25 H25 119.0 . . ?
C30 C26 C27 105.7(16) . . ?
C30 C26 Zr6 75.4(10) . . ?
C27 C26 Zr6 72.6(8) . . ?
C30 C26 H26 127.2 . . ?
C27 C26 H26 127.2 . . ?
Zr6 C26 H26 117.1 . . ?
C28 C27 C26 102.1(14) . . ?
C28 C27 Zr6 72.8(8) . . ?
C26 C27 Zr6 74.0(8) . . ?
C28 C27 H27 129.0 . . ?
C26 C27 H27 129.0 . . ?
Zr6 C27 H27 117.0 . . ?
C29 C28 C27 106.4(18) . . ?
C29 C28 Zr6 76.7(11) . . ?
C27 C28 Zr6 73.6(9) . . ?
C29 C28 H28 126.8 . . ?
C27 C28 H28 126.8 . . ?
Zr6 C28 H28 115.3 . . ?
C30 C29 C28 115(2) . . ?
C30 C29 Zr6 76.6(11) . . ?
C28 C29 Zr6 74.1(11) . . ?
C30 C29 H29 122.3 . . ?
C28 C29 H29 122.3 . . ?
Zr6 C29 H29 118.2 . . ?
C29 C30 C26 111(2) . . ?
C29 C30 Zr6 75.2(11) . . ?
C26 C30 Zr6 74.0(10) . . ?
C29 C30 H30 124.7 . . ?
C26 C30 H30 124.7 . . ?
Zr6 C30 H30 117.7 . . ?
O9 C31 H31A 109.5 . . ?
O9 C31 H31B 109.5 . . ?
H31A C31 H31B 109.5 . . ?
O9 C31 H31C 109.5 . . ?
H31A C31 H31C 109.5 . . ?
H31B C31 H31C 109.5 . . ?
C1_1 O1_1 Zr1 127.3(7) . . ?
C1_1 O2_1 Zr2 128.5(8) . . ?
C8_1 O3_1 Zr4 126.5(8) . . ?
C8_1 O4_1 Zr6 129.6(7) . . ?
O2_1 C1_1 O1_1 123.9(11) . . ?
O2_1 C1_1 C2_1 117.5(12) . . ?
O1_1 C1_1 C2_1 118.6(11) . . ?
C7_1 C2_1 C3_1 119.0(11) . . ?
C7_1 C2_1 C1_1 121.0(11) . . ?
C3_1 C2_1 C1_1 119.5(11) . . ?
C4_1 C3_1 C2_1 120.0(12) . . ?
C4_1 C3_1 H3_1 120.0 . . ?
C2_1 C3_1 H3_1 120.0 . . ?
C3_1 C4_1 C5_1 121.6(12) . . ?
C3_1 C4_1 H4_1 119.2 . . ?
C5_1 C4_1 H4_1 119.2 . . ?
C6_1 C5_1 C4_1 118.8(11) . . ?
C6_1 C5_1 C8_1 122.0(11) . . ?
C4_1 C5_1 C8_1 118.8(11) . . ?
C5_1 C6_1 C7_1 119.8(11) . . ?
C5_1 C6_1 H6_1 120.1 . . ?
C7_1 C6_1 H6_1 120.1 . . ?
C2_1 C7_1 C6_1 120.7(11) . . ?
C2_1 C7_1 H7_1 119.7 . . ?
C6_1 C7_1 H7_1 119.7 . . ?
O4_1 C8_1 O3_1 123.0(11) . . ?
O4_1 C8_1 C5_1 120.0(11) . . ?
O3_1 C8_1 C5_1 117.0(11) . . ?
C1_2 O1_2 Zr2 128.1(8) . . ?
C1_2 O2_2 Zr3 129.8(8) . . ?
C8_2 O3_2 Zr6 129.3(7) . . ?
C8_2 O4_2 Zr5 128.9(8) . . ?
O2_2 C1_2 O1_2 124.6(11) . . ?
O2_2 C1_2 C2_2 118.5(11) . . ?
O1_2 C1_2 C2_2 116.7(11) . . ?
C3_2 C2_2 C7_2 120.2(12) . . ?
C3_2 C2_2 C1_2 121.4(11) . . ?
C7_2 C2_2 C1_2 118.4(11) . . ?
C2_2 C3_2 C4_2 120.8(11) . . ?
C2_2 C3_2 H3_2 119.6 . . ?
C4_2 C3_2 H3_2 119.6 . . ?
C3_2 C4_2 C5_2 119.7(11) . . ?
C3_2 C4_2 H4_2 120.2 . . ?
C5_2 C4_2 H4_2 120.2 . . ?
C6_2 C5_2 C4_2 118.7(12) . . ?
C6_2 C5_2 C8_2 120.3(11) . . ?
C4_2 C5_2 C8_2 120.7(11) . . ?
C7_2 C6_2 C5_2 120.4(11) . . ?
C7_2 C6_2 H6_2 119.8 . . ?
C5_2 C6_2 H6_2 119.8 . . ?
C2_2 C7_2 C6_2 119.8(11) . . ?
C2_2 C7_2 H7_2 120.1 . . ?
C6_2 C7_2 H7_2 120.1 . . ?
O3_2 C8_2 O4_2 123.0(11) . . ?
O3_2 C8_2 C5_2 118.5(11) . . ?
O4_2 C8_2 C5_2 118.4(11) . . ?
C1_3 O1_3 Zr3 127.1(7) . . ?
C1_3 O2_3 Zr1 129.0(7) . . ?
C8_3 O3_3 Zr5 129.2(8) . . ?
C8_3 O4_3 Zr4 128.9(7) . . ?
O2_3 C1_3 O1_3 122.3(11) . . ?
O2_3 C1_3 C2_3 119.3(11) . . ?
O1_3 C1_3 C2_3 118.3(11) . . ?
C7_3 C2_3 C3_3 119.4(11) . . ?
C7_3 C2_3 C1_3 120.3(11) . . ?
C3_3 C2_3 C1_3 119.8(11) . . ?
C4_3 C3_3 C2_3 119.7(12) . . ?
C4_3 C3_3 H3_3 120.2 . . ?
C2_3 C3_3 H3_3 120.2 . . ?
C3_3 C4_3 C5_3 120.8(12) . . ?
C3_3 C4_3 H4_3 119.6 . . ?
C5_3 C4_3 H4_3 119.6 . . ?
C6_3 C5_3 C4_3 118.4(12) . . ?
C6_3 C5_3 C8_3 121.5(12) . . ?
C4_3 C5_3 C8_3 119.8(11) . . ?
C5_3 C6_3 C7_3 120.7(12) . . ?
C5_3 C6_3 H6_3 119.6 . . ?
C7_3 C6_3 H6_3 119.6 . . ?
C6_3 C7_3 C2_3 120.8(11) . . ?
C6_3 C7_3 H7_3 119.6 . . ?
C2_3 C7_3 H7_3 119.6 . . ?
O3_3 C8_3 O4_3 123.0(12) . . ?
O3_3 C8_3 C5_3 119.8(12) . . ?
O4_3 C8_3 C5_3 117.2(11) . . ?
O1_4 S1_4 O3_4 114.4(8) . . ?
O1_4 S1_4 O2_4 112.9(9) . . ?
O3_4 S1_4 O2_4 112.0(8) . . ?
O1_4 S1_4 C1_4 106.4(10) . . ?
O3_4 S1_4 C1_4 105.3(9) . . ?
O2_4 S1_4 C1_4 104.9(13) . . ?
F1_4 C1_4 F3_4 111(2) . . ?
F1_4 C1_4 F2_4 106(2) . . ?
F3_4 C1_4 F2_4 101(2) . . ?
F1_4 C1_4 S1_4 114(2) . . ?
F3_4 C1_4 S1_4 113.0(18) . . ?
F2_4 C1_4 S1_4 110.8(17) . . ?
O2_5 S1_5 O3_5 115.6(7) . . ?
O2_5 S1_5 O1_5 114.2(6) . . ?
O3_5 S1_5 O1_5 114.0(6) . . ?
O2_5 S1_5 C1_5 105.0(9) . . ?
O3_5 S1_5 C1_5 103.3(7) . . ?
O1_5 S1_5 C1_5 102.7(8) . . ?
F1_5 C1_5 F3_5 105.5(16) . . ?
F1_5 C1_5 F2_5 106.9(19) . . ?
F3_5 C1_5 F2_5 107.4(16) . . ?
F1_5 C1_5 S1_5 111.9(14) . . ?
F3_5 C1_5 S1_5 112.3(16) . . ?
F2_5 C1_5 S1_5 112.4(12) . . ?

loop_
_geom_bond_atom_site_label_1
_geom_bond_atom_site_label_2
_geom_bond_distance
_geom_bond_site_symmetry_2
_geom_bond_publ_flag
Zr1 O1 2.089(7) . ?
Zr1 O2 2.140(7) . ?
Zr1 O4 2.144(8) . ?
Zr1 O1_1 2.189(8) . ?
Zr1 O2_3 2.197(8) . ?
Zr1 C1 2.499(13) . ?
Zr1 C5 2.510(12) . ?
Zr1 C4 2.511(12) . ?
Zr1 C2 2.536(13) . ?
Zr1 C3 2.543(13) . ?
Zr1 Zr2 3.3627(14) . ?
Zr1 Zr3 3.3668(14) . ?
Zr2 O1 2.068(7) . ?
Zr2 O3 2.129(8) . ?
Zr2 O2 2.140(8) . ?
Zr2 O2_1 2.188(8) . ?
Zr2 O1_2 2.201(8) . ?
Zr2 C8 2.496(14) . ?
Zr2 C7 2.517(14) . ?
Zr2 C6 2.530(15) . ?
Zr2 C10 2.545(14) . ?
Zr2 C9 2.553(14) . ?
Zr2 Zr3 3.3449(14) . ?
Zr3 O1 2.075(8) . ?
Zr3 O4 2.125(8) . ?
Zr3 O3 2.127(8) . ?
Zr3 O2_2 2.186(8) . ?
Zr3 O1_3 2.218(8) . ?
Zr3 C15 2.507(11) . ?
Zr3 C14 2.529(11) . ?
Zr3 C11 2.536(13) . ?
Zr3 C13 2.551(13) . ?
Zr3 C12 2.566(14) . ?
Zr4 O5 2.072(7) . ?
Zr4 O6 2.134(8) . ?
Zr4 O8 2.145(8) . ?
Zr4 O4_3 2.194(8) . ?
Zr4 O3_1 2.200(8) . ?
Zr4 C18 2.501(12) . ?
Zr4 C19 2.517(13) . ?
Zr4 C17 2.529(12) . ?
Zr4 C16 2.542(12) . ?
Zr4 C20 2.547(13) . ?
Zr4 Zr5 3.3577(14) . ?
Zr4 Zr6 3.3636(14) . ?
Zr5 O5 2.080(7) . ?
Zr5 O6 2.140(8) . ?
Zr5 O7 2.140(8) . ?
Zr5 O3_3 2.180(8) . ?
Zr5 O4_2 2.183(8) . ?
Zr5 C22 2.481(15) . ?
Zr5 C21 2.486(17) . ?
Zr5 C23 2.511(16) . ?
Zr5 C24 2.521(16) . ?
Zr5 C25 2.536(18) . ?
Zr5 Zr6 3.3719(14) . ?
Zr6 O5 2.092(7) . ?
Zr6 O7 2.140(8) . ?
Zr6 O8 2.146(8) . ?
Zr6 O3_2 2.179(8) . ?
Zr6 O4_1 2.180(8) . ?
Zr6 C28 2.490(15) . ?
Zr6 C27 2.500(13) . ?
Zr6 C29 2.520(16) . ?
Zr6 C26 2.518(14) . ?
Zr6 C30 2.535(16) . ?
O2 H2O 0.9500 . ?
O3 H3O 0.9500 . ?
O4 H4O 0.9500 . ?
O6 H6O 0.9500 . ?
O7 H7O 0.9500 . ?
O8 H8O 0.9500 . ?
O9 C31 1.40(2) . ?
O9 H9A 0.8500 . ?
C1 C2 1.37(2) . ?
C1 C5 1.385(19) . ?
C1 H1 0.9500 . ?
C2 C3 1.399(19) . ?
C2 H2 0.9500 . ?
C3 C4 1.389(18) . ?
C3 H3 0.9500 . ?
C4 C5 1.386(18) . ?
C4 H4 0.9500 . ?
C5 H5 0.9500 . ?
C6 C10 1.38(2) . ?
C6 C7 1.41(2) . ?
C6 H6 0.9500 . ?
C7 C8 1.36(2) . ?
C7 H7 0.9500 . ?
C8 C9 1.34(2) . ?
C8 H8 0.9500 . ?
C9 C10 1.35(2) . ?
C9 H9 0.9500 . ?
C10 H10 0.9500 . ?
C11 C15 1.38(2) . ?
C11 C12 1.41(2) . ?
C11 H11 0.9500 . ?
C12 C13 1.44(2) . ?
C12 H12 0.9500 . ?
C13 C14 1.370(19) . ?
C13 H13 0.9500 . ?
C14 C15 1.344(18) . ?
C14 H14 0.9500 . ?
C15 H15 0.9500 . ?
C16 C17 1.37(2) . ?
C16 C20 1.380(19) . ?
C16 H16 0.9500 . ?
C17 C18 1.44(2) . ?
C17 H17 0.9500 . ?
C18 C19 1.38(2) . ?
C18 H18 0.9500 . ?
C19 C20 1.373(19) . ?
C19 H19 0.9500 . ?
C20 H20 0.9500 . ?
C21 C25 1.25(3) . ?
C21 C22 1.38(3) . ?
C21 H21 0.9500 . ?
C22 C23 1.41(3) . ?
C22 H22 0.9500 . ?
C23 C24 1.35(3) . ?
C23 H23 0.9500 . ?
C24 C25 1.30(3) . ?
C24 H24 0.9500 . ?
C25 H25 0.9500 . ?
C26 C30 1.33(2) . ?
C26 C27 1.44(2) . ?
C26 H26 0.9500 . ?
C27 C28 1.44(2) . ?
C27 H27 0.9500 . ?
C28 C29 1.26(2) . ?
C28 H28 0.9500 . ?
C29 C30 1.23(2) . ?
C29 H29 0.9500 . ?
C30 H30 0.9500 . ?
C31 H31A 0.9800 . ?
C31 H31B 0.9800 . ?
C31 H31C 0.9800 . ?
O1_1 C1_1 1.277(15) . ?
O2_1 C1_1 1.260(14) . ?
O3_1 C8_1 1.276(14) . ?
O4_1 C8_1 1.257(14) . ?
C1_1 C2_1 1.485(17) . ?
C2_1 C7_1 1.387(16) . ?
C2_1 C3_1 1.401(17) . ?
C3_1 C4_1 1.358(17) . ?
C3_1 H3_1 0.9500 . ?
C4_1 C5_1 1.396(17) . ?
C4_1 H4_1 0.9500 . ?
C5_1 C6_1 1.385(17) . ?
C5_1 C8_1 1.470(17) . ?
C6_1 C7_1 1.394(17) . ?
C6_1 H6_1 0.9500 . ?
C7_1 H7_1 0.9500 . ?
O1_2 C1_2 1.260(14) . ?
O2_2 C1_2 1.258(14) . ?
O3_2 C8_2 1.268(14) . ?
O4_2 C8_2 1.273(14) . ?
C1_2 C2_2 1.490(17) . ?
C2_2 C3_2 1.362(17) . ?
C2_2 C7_2 1.385(17) . ?
C3_2 C4_2 1.385(17) . ?
C3_2 H3_2 0.9500 . ?
C4_2 C5_2 1.404(17) . ?
C4_2 H4_2 0.9500 . ?
C5_2 C6_2 1.389(17) . ?
C5_2 C8_2 1.468(17) . ?
C6_2 C7_2 1.387(17) . ?
C6_2 H6_2 0.9500 . ?
C7_2 H7_2 0.9500 . ?
O1_3 C1_3 1.277(14) . ?
O2_3 C1_3 1.265(14) . ?
O3_3 C8_3 1.260(15) . ?
O4_3 C8_3 1.277(14) . ?
C1_3 C2_3 1.479(17) . ?
C2_3 C7_3 1.381(16) . ?
C2_3 C3_3 1.389(17) . ?
C3_3 C4_3 1.372(17) . ?
C3_3 H3_3 0.9500 . ?
C4_3 C5_3 1.412(18) . ?
C4_3 H4_3 0.9500 . ?
C5_3 C6_3 1.371(17) . ?
C5_3 C8_3 1.480(18) . ?
C6_3 C7_3 1.377(17) . ?
C6_3 H6_3 0.9500 . ?
C7_3 H7_3 0.9500 . ?
S1_4 O1_4 1.398(11) . ?
S1_4 O3_4 1.433(11) . ?
S1_4 O2_4 1.522(15) . ?
S1_4 C1_4 1.74(2) . ?
F1_4 C1_4 1.27(3) . ?
F2_4 C1_4 1.39(3) . ?
F3_4 C1_4 1.33(2) . ?
S1_5 O2_5 1.433(11) . ?
S1_5 O3_5 1.434(10) . ?
S1_5 O1_5 1.443(10) . ?
S1_5 C1_5 1.79(2) . ?
F1_5 C1_5 1.31(2) . ?
F2_5 C1_5 1.33(2) . ?
F3_5 C1_5 1.32(2) . ?

loop_
_geom_hbond_atom_site_label_D
_geom_hbond_atom_site_label_H
_geom_hbond_atom_site_label_A
_geom_hbond_distance_DH
_geom_hbond_distance_HA
_geom_hbond_distance_DA
_geom_hbond_angle_DHA
_geom_hbond_site_symmetry_A
_geom_hbond_publ_flag
O7 H7O O3_5 0.95 1.89 2.833(12) 170.8 . yes
O3 H3O O3_4 0.95 1.82 2.759(12) 168.8 . yes
O8 H8O O9 0.95 1.80 2.697(14) 155.5 . yes
